data_4326108
loop_
_publ_author_name
'Vincent J. Catalano'
'Lyndsay B. Munro'
'Christoph E. Strasser'
'Ahmad F. Samin'

_publ_contact_author_address
;
Department of Chemistry
University of Nevada
Reno, NV  89557
;
_publ_contact_author_email vjc@unr.edu
_publ_contact_author_name 'Professor Vincent J. Catalano'
_publ_contact_author_phone '775 784 1329'
_publ_section_title
;
 Modulation of Metal-Metal Separations in a Series of Ag(I) and Intensely
 Blue Photoluminescent Cu(I) NHC-Bridged Triangular Clusters
;
_journal_name_full 'Inorganic Chemistry'
_journal_page_first 8465
_journal_page_last 8476
_journal_paper_doi 10.1021/ic201053t
_journal_volume 50
_journal_year 2011
_chemical_formula_moiety 'C45 H42 Cu3 N7, 0.5(C2 H3 N), 3(B F4)'
_chemical_formula_sum 'C46 H22.5 B3 Cu3 F12 N7.5'
_chemical_formula_weight 1222.5
_chemical_name_common
;
Tris{\h^3^-\m-1,3-bis[(2-pyridyl)methyl]imidazol-2-
ylidene}tricopper(I) tetrafluoroborate acetonitrile hemisolvate
;
_chemical_name_systematic
; 
Triangulo-tris{\h^3^-\m~2~-1,3-bis[(2-pyridyl-\kN)methyl]-2<i>H</i>-
imidazol-2-ylidene-\kC}tricopper(I) 3(Cu---Cu) tetrafluoroborate
 ethanenitrile hemisolvate
;
_space_group_IT_number 14
_symmetry_cell_setting monoclinic
_symmetry_Int_Tables_number 14
_symmetry_space_group_name_Hall '-P 2ybc'
_symmetry_space_group_name_H-M 'P 1 21/c 1'
_atom_sites_solution_hydrogens geom
_atom_sites_solution_primary direct
_atom_sites_solution_secondary difmap
_audit_creation_method SHELXL-97
_audit_update_record
;
2011-05-24 # Formatted by publCIF
;
_cell_angle_alpha 90.00
_cell_angle_beta 91.321(4)
_cell_angle_gamma 90.00
_cell_formula_units_Z 4
_cell_length_a 11.5777(5)
_cell_length_b 35.4318(15)
_cell_length_c 12.3604(6)
_cell_measurement_reflns_used 2707
_cell_measurement_temperature 100(2)
_cell_measurement_theta_max 22.007
_cell_measurement_theta_min 2.299
_cell_volume 5069.1(4)
_computing_cell_refinement SAINT
_computing_data_collection 'SAINT (Bruker, 2002)'
_computing_data_reduction SAINT
_computing_molecular_graphics 'Diamond 3.2 (Crystal Impact, 2009)'
_computing_structure_refinement 'SHELXL-97 (Sheldrick, 2008)'
_computing_structure_solution 'SHELXS-97 (Sheldrick, 2008)'
_diffrn_ambient_temperature 100(2)
_diffrn_measured_fraction_theta_full 0.998
_diffrn_measured_fraction_theta_max 0.998
_diffrn_measurement_device_type 'Bruker APEX CCD area-detector'
_diffrn_measurement_method '\f- and \w-scans'
_diffrn_radiation_monochromator graphite
_diffrn_radiation_source 'fine-focus sealed tube'
_diffrn_radiation_type MoK\a
_diffrn_radiation_wavelength 0.71073
_diffrn_reflns_av_R_equivalents 0.1204
_diffrn_reflns_av_sigmaI/netI 0.1139
_diffrn_reflns_limit_h_max 13
_diffrn_reflns_limit_h_min -13
_diffrn_reflns_limit_k_max 42
_diffrn_reflns_limit_k_min -42
_diffrn_reflns_limit_l_max 13
_diffrn_reflns_limit_l_min -14
_diffrn_reflns_number 38329
_diffrn_reflns_theta_full 25.00
_diffrn_reflns_theta_max 25.00
_diffrn_reflns_theta_min 1.15
_exptl_absorpt_coefficient_mu 1.340
_exptl_absorpt_correction_T_max 0.976
_exptl_absorpt_correction_T_min 0.372
_exptl_absorpt_correction_type multi-scan
_exptl_absorpt_process_details 'SADABS (Bruker, 2002)'
_exptl_crystal_colour colourless
_exptl_crystal_density_diffrn 1.602
_exptl_crystal_description prism
_exptl_crystal_F_000 2468
_exptl_crystal_size_max 0.02
_exptl_crystal_size_mid 0.02
_exptl_crystal_size_min 0.02
_refine_diff_density_max 0.766
_refine_diff_density_min -0.600
_refine_diff_density_rms 0.106
_refine_ls_extinction_method none
_refine_ls_goodness_of_fit_ref 0.937
_refine_ls_hydrogen_treatment constr
_refine_ls_matrix_type full
_refine_ls_number_parameters 705
_refine_ls_number_reflns 8917
_refine_ls_number_restraints 0
_refine_ls_restrained_S_all 0.937
_refine_ls_R_factor_all 0.1164
_refine_ls_R_factor_gt 0.0509
_refine_ls_shift/su_max 0.001
_refine_ls_shift/su_mean 0.000
_refine_ls_structure_factor_coef Fsqd
_refine_ls_weighting_details 'calc w=1/[\s^2^(Fo^2^)+(0.0497P)^2^] where P=(Fo^2^+2Fc^2^)/3'
_refine_ls_weighting_scheme calc
_refine_ls_wR_factor_gt 0.0981
_refine_ls_wR_factor_ref 0.1136
_reflns_number_gt 5295
_reflns_number_total 8917
_reflns_threshold_expression I>2\s(I)
_cod_data_source_file ic201053t_si_002_02.cif
_cod_data_source_block global
_cod_depositor_comments
;
 Adding the missing closing italics markup tags ("</i>") in the
 _chemical_name_systematic data item value.

 Antanas Vaitkus,
 2017-03-30
;
_cod_original_sg_symbol_H-M 'P 21/c'
_cod_original_formula_sum 'C46 H22.50 B3 Cu3 F12 N7.50'
_cod_database_code 4326108

loop_
_symmetry_equiv_pos_as_xyz
'x, y, z'
'-x, y+1/2, -z+1/2'
'-x, -y, -z'
'x, -y-1/2, z-1/2'

loop_
_atom_site_label
_atom_site_type_symbol
_atom_site_fract_x
_atom_site_fract_y
_atom_site_fract_z
_atom_site_U_iso_or_equiv
_atom_site_adp_type
_atom_site_occupancy
_atom_site_symmetry_multiplicity
_atom_site_calc_flag
_atom_site_refinement_flags
Cu1 Cu 0.75222(5) 0.908740(16) 0.29082(5) 0.01756(16) Uani 1 1 d .
Cu2 Cu 0.64503(4) 0.858270(16) 0.18755(5) 0.01720(16) Uani 1 1 d .
Cu3 Cu 0.86045(4) 0.864197(15) 0.17222(5) 0.01701(16) Uani 1 1 d .
B1 B 0.7355(5) 0.51126(17) 0.4224(5) 0.0241(15) Uani 1 1 d .
B2 B 0.2498(5) 0.84983(17) 0.5969(6) 0.0286(16) Uani 1 1 d .
B3 B 0.7412(5) 0.82372(16) 0.6470(5) 0.0227(15) Uani 1 1 d .
C1 C 0.5790(4) 0.89819(12) 0.2864(4) 0.0164(11) Uani 1 1 d .
C2 C 0.4162(4) 0.90456(14) 0.3835(5) 0.0251(13) Uani 1 1 d .
H2 H 0.3597 0.9000 0.4365 0.030 Uiso 1 1 calc R
C3 C 0.4140(4) 0.93167(14) 0.3074(5) 0.0239(13) Uani 1 1 d .
H3 H 0.3556 0.9502 0.2966 0.029 Uiso 1 1 calc R
C4 C 0.5531(4) 0.95452(13) 0.1682(4) 0.0209(12) Uani 1 1 d .
H4A H 0.4866 0.9674 0.1325 0.025 Uiso 1 1 calc R
H4B H 0.5963 0.9409 0.1120 0.025 Uiso 1 1 calc R
C5 C 0.6304(4) 0.98304(13) 0.2230(4) 0.0192(12) Uani 1 1 d .
C6 C 0.6025(4) 1.02089(14) 0.2287(5) 0.0260(13) Uani 1 1 d .
H6 H 0.5341 1.0301 0.1940 0.031 Uiso 1 1 calc R
C7 C 0.6751(4) 1.04508(15) 0.2854(5) 0.0306(14) Uani 1 1 d .
H7 H 0.6554 1.0709 0.2933 0.037 Uiso 1 1 calc R
C8 C 0.7765(4) 1.03121(14) 0.3304(5) 0.0298(14) Uani 1 1 d .
H8 H 0.8299 1.0474 0.3669 0.036 Uiso 1 1 calc R
C9 C 0.7983(4) 0.99319(14) 0.3209(4) 0.0240(13) Uani 1 1 d .
H9 H 0.8677 0.9836 0.3528 0.029 Uiso 1 1 calc R
C10 C 0.5524(4) 0.85097(12) 0.4293(4) 0.0182(12) Uani 1 1 d .
H10A H 0.5154 0.8511 0.5007 0.022 Uiso 1 1 calc R
H10B H 0.6371 0.8517 0.4420 0.022 Uiso 1 1 calc R
C11 C 0.5206(4) 0.81512(13) 0.3705(4) 0.0181(12) Uani 1 1 d .
C12 C 0.4652(4) 0.78595(14) 0.4222(5) 0.0257(13) Uani 1 1 d .
H12 H 0.4455 0.7884 0.4961 0.031 Uiso 1 1 calc R
C13 C 0.4387(4) 0.75326(14) 0.3663(5) 0.0280(14) Uani 1 1 d .
H13 H 0.4013 0.7328 0.4008 0.034 Uiso 1 1 calc R
C14 C 0.4678(4) 0.75110(14) 0.2597(5) 0.0254(13) Uani 1 1 d .
H14 H 0.4500 0.7291 0.2185 0.030 Uiso 1 1 calc R
C15 C 0.5231(4) 0.78117(14) 0.2131(5) 0.0223(13) Uani 1 1 d .
H15 H 0.5426 0.7793 0.1391 0.027 Uiso 1 1 calc R
C31 C 0.9262(4) 0.90631(13) 0.2668(4) 0.0162(11) Uani 1 1 d .
C32 C 1.0889(4) 0.92342(13) 0.3595(5) 0.0235(13) Uani 1 1 d .
H32 H 1.1462 0.9248 0.4157 0.028 Uiso 1 1 calc R
C33 C 1.0864(4) 0.94317(13) 0.2679(5) 0.0222(13) Uani 1 1 d .
H33 H 1.1425 0.9609 0.2455 0.027 Uiso 1 1 calc R
C40 C 0.9511(4) 0.87870(13) 0.4491(4) 0.0183(12) Uani 1 1 d .
H40A H 1.0176 0.8704 0.4949 0.022 Uiso 1 1 calc R
H40B H 0.9099 0.8559 0.4224 0.022 Uiso 1 1 calc R
C41 C 0.8705(4) 0.90244(13) 0.5154(4) 0.0207(12) Uani 1 1 d .
C42 C 0.8947(4) 0.91147(14) 0.6218(4) 0.0260(13) Uani 1 1 d .
H42 H 0.9632 0.9024 0.6569 0.031 Uiso 1 1 calc R
C43 C 0.8187(5) 0.93365(14) 0.6767(5) 0.0307(14) Uani 1 1 d .
H43 H 0.8338 0.9399 0.7504 0.037 Uiso 1 1 calc R
C44 C 0.7203(4) 0.94689(14) 0.6245(5) 0.0276(13) Uani 1 1 d .
H44 H 0.6664 0.9623 0.6608 0.033 Uiso 1 1 calc R
C45 C 0.7033(4) 0.93689(13) 0.5180(5) 0.0231(13) Uani 1 1 d .
H45 H 0.6357 0.9460 0.4817 0.028 Uiso 1 1 calc R
C34 C 0.9528(4) 0.94518(13) 0.1019(4) 0.0207(12) Uani 1 1 d .
H34A H 0.9888 0.9699 0.0868 0.025 Uiso 1 1 calc R
H34B H 0.8679 0.9484 0.0969 0.025 Uiso 1 1 calc R
C35 C 0.9899(4) 0.91694(13) 0.0186(4) 0.0175(12) Uani 1 1 d .
C36 C 1.0539(4) 0.92751(14) -0.0687(5) 0.0251(13) Uani 1 1 d .
H36 H 1.0791 0.9529 -0.0760 0.030 Uiso 1 1 calc R
C37 C 1.0811(4) 0.90105(15) -0.1451(4) 0.0259(13) Uani 1 1 d .
H37 H 1.1239 0.9080 -0.2067 0.031 Uiso 1 1 calc R
C38 C 1.0451(4) 0.86416(15) -0.1313(5) 0.0251(13) Uani 1 1 d .
H38 H 1.0618 0.8454 -0.1834 0.030 Uiso 1 1 calc R
C39 C 0.9847(4) 0.85535(14) -0.0402(5) 0.0241(13) Uani 1 1 d .
H39 H 0.9627 0.8298 -0.0295 0.029 Uiso 1 1 calc R
C16 C 0.7537(4) 0.82732(13) 0.0944(4) 0.0164(11) Uani 1 1 d .
C17 C 0.7640(4) 0.76913(13) 0.0196(4) 0.0198(12) Uani 1 1 d .
H17 H 0.7770 0.7428 0.0123 0.024 Uiso 1 1 calc R
C18 C 0.7296(4) 0.79280(13) -0.0591(5) 0.0221(12) Uani 1 1 d .
H18 H 0.7112 0.7865 -0.1321 0.026 Uiso 1 1 calc R
C25 C 0.8243(4) 0.77654(14) 0.2161(5) 0.0253(13) Uani 1 1 d .
H25A H 0.8108 0.7490 0.2223 0.030 Uiso 1 1 calc R
H25B H 0.7843 0.7892 0.2760 0.030 Uiso 1 1 calc R
C26 C 0.9520(4) 0.78443(14) 0.2256(5) 0.0301(14) Uani 1 1 d .
C27 C 1.0284(5) 0.75570(17) 0.2401(7) 0.077(3) Uani 1 1 d .
H27 H 1.0026 0.7303 0.2441 0.093 Uiso 1 1 calc R
C28 C 1.1462(5) 0.76442(18) 0.2489(9) 0.106(4) Uani 1 1 d .
H28 H 1.2020 0.7450 0.2586 0.127 Uiso 1 1 calc R
C29 C 1.1798(5) 0.80122(16) 0.2436(7) 0.061(2) Uani 1 1 d .
H29 H 1.2590 0.8079 0.2508 0.073 Uiso 1 1 calc R
C30 C 1.0964(4) 0.82845(14) 0.2274(5) 0.0297(14) Uani 1 1 d .
H30 H 1.1200 0.8541 0.2229 0.036 Uiso 1 1 calc R
C19 C 0.6802(4) 0.86190(13) -0.0661(4) 0.0179(11) Uani 1 1 d .
H19A H 0.6945 0.8607 -0.1447 0.021 Uiso 1 1 calc R
H19B H 0.7185 0.8848 -0.0365 0.021 Uiso 1 1 calc R
C20 C 0.5517(4) 0.86357(13) -0.0469(4) 0.0194(12) Uani 1 1 d .
C21 C 0.4715(4) 0.86282(14) -0.1306(4) 0.0243(12) Uani 1 1 d .
H21 H 0.4959 0.8627 -0.2035 0.029 Uiso 1 1 calc R
C22 C 0.3560(4) 0.86226(15) -0.1082(5) 0.0323(14) Uani 1 1 d .
H22 H 0.2994 0.8612 -0.1650 0.039 Uiso 1 1 calc R
C23 C 0.3236(4) 0.86325(15) -0.0015(5) 0.0325(14) Uani 1 1 d .
H23 H 0.2442 0.8630 0.0165 0.039 Uiso 1 1 calc R
C24 C 0.4083(4) 0.86458(13) 0.0785(5) 0.0239(12) Uani 1 1 d .
H24 H 0.3859 0.8658 0.1518 0.029 Uiso 1 1 calc R
F1 F 0.8555(3) 0.50992(10) 0.4164(3) 0.0549(11) Uani 1 1 d .
F2 F 0.7043(3) 0.54812(8) 0.4409(3) 0.0438(9) Uani 1 1 d .
F3 F 0.6921(2) 0.49926(8) 0.3219(3) 0.0335(8) Uani 1 1 d .
F4 F 0.6975(4) 0.48841(11) 0.5010(3) 0.0772(13) Uani 1 1 d .
F5 F 0.2400(3) 0.84134(10) 0.4884(3) 0.0453(9) Uani 1 1 d .
F6 F 0.2085(5) 0.82318(13) 0.6609(4) 0.121(2) Uani 1 1 d .
F7 F 0.1866(3) 0.88181(11) 0.6142(4) 0.0801(15) Uani 1 1 d .
F8 F 0.3617(3) 0.85930(14) 0.6254(3) 0.0795(15) Uani 1 1 d .
F9 F 0.7817(2) 0.82055(7) 0.5424(2) 0.0250(7) Uani 1 1 d .
F10 F 0.6833(2) 0.85794(7) 0.6596(2) 0.0289(7) Uani 1 1 d .
F11 F 0.6656(2) 0.79455(7) 0.6683(3) 0.0284(8) Uani 1 1 d .
F12 F 0.8349(2) 0.82199(8) 0.7210(3) 0.0322(8) Uani 1 1 d .
N2 N 0.5168(3) 0.88467(10) 0.3694(3) 0.0173(9) Uani 1 1 d .
N1 N 0.5116(3) 0.92762(10) 0.2485(3) 0.0174(10) Uani 1 1 d .
N3 N 0.7274(3) 0.96885(10) 0.2694(4) 0.0196(10) Uani 1 1 d .
N4 N 0.5507(3) 0.81280(11) 0.2665(4) 0.0199(10) Uani 1 1 d .
N9 N 0.9922(3) 0.90048(11) 0.3575(3) 0.0174(10) Uani 1 1 d .
N10 N 0.9862(3) 0.93294(11) 0.2111(3) 0.0190(10) Uani 1 1 d .
N12 N 0.7755(3) 0.91511(10) 0.4611(3) 0.0176(10) Uani 1 1 d .
N11 N 0.9552(3) 0.88094(11) 0.0345(3) 0.0190(10) Uani 1 1 d .
N5 N 0.7263(3) 0.82849(10) -0.0127(3) 0.0150(9) Uani 1 1 d .
N6 N 0.7770(3) 0.78997(10) 0.1132(3) 0.0181(10) Uani 1 1 d .
N8 N 0.9837(3) 0.82053(11) 0.2178(4) 0.0202(10) Uani 1 1 d .
N7 N 0.5210(3) 0.86420(11) 0.0569(4) 0.0208(10) Uani 1 1 d .
N1S N 0.1741(11) 0.7221(3) 0.4901(11) 0.079(4) Uani 0.50 1 d P
C1S C 0.0473(8) 0.7805(3) 0.4997(11) 0.040(3) Uani 0.50 1 d P
H1S1 H 0.0472 0.7898 0.5743 0.060 Uiso 0.50 1 calc PR
H1S2 H -0.0318 0.7742 0.4763 0.060 Uiso 0.50 1 calc PR
H1S3 H 0.0779 0.8001 0.4523 0.060 Uiso 0.50 1 calc PR
C2S C 0.1188(11) 0.7473(3) 0.4941(12) 0.046(4) Uani 0.50 1 d P

loop_
_atom_site_aniso_label
_atom_site_aniso_U_11
_atom_site_aniso_U_22
_atom_site_aniso_U_33
_atom_site_aniso_U_23
_atom_site_aniso_U_13
_atom_site_aniso_U_12
Cu1 0.0152(3) 0.0155(3) 0.0219(4) -0.0001(3) -0.0018(3) 0.0006(2)
Cu2 0.0147(3) 0.0174(3) 0.0194(4) -0.0004(3) -0.0012(3) -0.0005(2)
Cu3 0.0149(3) 0.0150(3) 0.0210(4) -0.0001(3) -0.0014(3) -0.0002(2)
B1 0.027(3) 0.027(4) 0.019(4) 0.000(3) 0.000(3) -0.004(3)
B2 0.024(3) 0.025(4) 0.036(5) -0.003(3) 0.002(3) 0.004(3)
B3 0.027(3) 0.014(3) 0.027(4) 0.003(3) 0.001(3) -0.001(2)
C1 0.018(2) 0.011(3) 0.019(3) 0.000(2) -0.009(2) 0.0021(19)
C2 0.014(2) 0.029(3) 0.032(4) 0.000(3) 0.005(2) 0.006(2)
C3 0.019(3) 0.019(3) 0.034(4) 0.005(3) 0.006(3) 0.005(2)
C4 0.017(2) 0.021(3) 0.025(4) 0.010(2) -0.001(2) 0.004(2)
C5 0.024(3) 0.016(3) 0.018(3) 0.002(2) 0.003(2) -0.003(2)
C6 0.026(3) 0.022(3) 0.030(4) 0.006(3) 0.004(3) 0.003(2)
C7 0.032(3) 0.022(3) 0.039(4) 0.000(3) 0.009(3) 0.003(2)
C8 0.039(3) 0.016(3) 0.034(4) -0.002(2) 0.000(3) -0.005(2)
C9 0.022(3) 0.022(3) 0.028(4) 0.000(2) -0.004(2) 0.000(2)
C10 0.020(2) 0.018(3) 0.016(3) 0.002(2) -0.001(2) 0.004(2)
C11 0.016(2) 0.017(3) 0.021(4) 0.000(2) 0.001(2) 0.004(2)
C12 0.023(3) 0.030(3) 0.024(4) 0.006(3) 0.003(3) 0.001(2)
C13 0.020(3) 0.018(3) 0.047(5) 0.005(3) 0.002(3) -0.002(2)
C14 0.016(3) 0.020(3) 0.040(4) 0.000(3) 0.002(3) 0.000(2)
C15 0.013(2) 0.028(3) 0.027(4) -0.003(3) 0.004(2) -0.001(2)
C31 0.016(2) 0.019(3) 0.013(3) 0.003(2) -0.002(2) 0.002(2)
C32 0.016(2) 0.019(3) 0.035(4) 0.001(3) -0.007(3) -0.001(2)
C33 0.018(3) 0.020(3) 0.029(4) 0.002(2) -0.004(2) -0.004(2)
C40 0.020(3) 0.021(3) 0.013(3) 0.002(2) -0.001(2) 0.002(2)
C41 0.019(3) 0.021(3) 0.022(4) 0.002(2) 0.003(2) -0.006(2)
C42 0.026(3) 0.032(3) 0.020(4) 0.000(3) -0.007(3) -0.002(2)
C43 0.044(3) 0.029(3) 0.019(4) -0.012(3) -0.008(3) 0.001(3)
C44 0.029(3) 0.030(3) 0.024(4) -0.009(3) -0.004(3) 0.003(2)
C45 0.021(3) 0.020(3) 0.027(4) -0.007(2) 0.001(3) 0.000(2)
C34 0.023(3) 0.015(3) 0.025(4) 0.008(2) -0.002(2) -0.004(2)
C35 0.010(2) 0.020(3) 0.022(3) 0.005(2) -0.010(2) 0.0039(19)
C36 0.018(3) 0.025(3) 0.032(4) 0.006(3) 0.003(3) 0.004(2)
C37 0.019(3) 0.043(4) 0.015(3) 0.009(3) -0.003(2) 0.002(2)
C38 0.016(2) 0.033(3) 0.026(4) -0.002(3) -0.002(2) 0.002(2)
C39 0.016(2) 0.026(3) 0.030(4) -0.004(3) -0.004(3) -0.001(2)
C16 0.014(2) 0.016(3) 0.019(3) 0.004(2) -0.002(2) 0.0007(19)
C17 0.018(2) 0.012(3) 0.029(4) 0.003(2) 0.001(2) 0.003(2)
C18 0.021(3) 0.016(3) 0.029(4) -0.004(2) 0.003(2) -0.005(2)
C25 0.027(3) 0.017(3) 0.031(4) 0.008(2) -0.006(3) -0.005(2)
C26 0.026(3) 0.024(3) 0.039(4) 0.009(3) -0.018(3) -0.001(2)
C27 0.036(4) 0.021(4) 0.172(9) 0.019(4) -0.048(5) -0.003(3)
C28 0.039(4) 0.023(4) 0.252(13) 0.026(5) -0.061(6) 0.003(3)
C29 0.026(3) 0.025(4) 0.129(8) 0.002(4) -0.030(4) -0.002(3)
C30 0.027(3) 0.016(3) 0.045(4) -0.003(3) -0.011(3) -0.002(2)
C19 0.019(2) 0.016(3) 0.018(3) -0.001(2) 0.001(2) 0.003(2)
C20 0.023(3) 0.012(3) 0.023(4) 0.002(2) -0.004(2) 0.003(2)
C21 0.027(3) 0.028(3) 0.018(3) 0.003(2) -0.004(2) 0.004(2)
C22 0.023(3) 0.048(4) 0.026(4) -0.005(3) -0.009(3) 0.006(3)
C23 0.019(3) 0.045(4) 0.033(4) -0.004(3) -0.005(3) 0.004(2)
C24 0.019(3) 0.026(3) 0.026(4) -0.004(3) 0.004(2) 0.004(2)
F1 0.0316(18) 0.061(2) 0.072(3) -0.037(2) -0.0216(18) 0.0201(16)
F2 0.0466(19) 0.0239(18) 0.061(3) -0.0094(17) 0.0037(18) 0.0069(15)
F3 0.0319(17) 0.0362(19) 0.032(2) -0.0046(15) -0.0084(16) -0.0098(14)
F4 0.137(4) 0.057(3) 0.039(3) 0.010(2) 0.031(3) -0.014(3)
F5 0.0427(19) 0.066(2) 0.028(2) -0.0126(18) 0.0024(17) -0.0056(17)
F6 0.228(6) 0.068(3) 0.065(4) 0.022(3) -0.008(4) -0.075(4)
F7 0.070(3) 0.069(3) 0.099(4) -0.050(3) -0.031(3) 0.028(2)
F8 0.0248(19) 0.176(5) 0.037(3) -0.013(3) 0.0000(17) 0.017(2)
F9 0.0307(16) 0.0186(15) 0.026(2) 0.0031(13) 0.0038(14) 0.0032(12)
F10 0.0397(17) 0.0159(16) 0.031(2) -0.0029(14) 0.0020(15) 0.0065(13)
F11 0.0232(15) 0.0210(16) 0.041(2) 0.0064(14) 0.0038(14) -0.0021(12)
F12 0.0310(16) 0.0331(18) 0.032(2) 0.0073(15) -0.0107(15) -0.0012(14)
N2 0.019(2) 0.013(2) 0.020(3) 0.0006(19) -0.001(2) -0.0018(17)
N1 0.018(2) 0.017(2) 0.017(3) 0.0053(18) -0.0017(19) 0.0020(16)
N3 0.016(2) 0.017(2) 0.025(3) 0.0005(19) -0.0034(19) 0.0015(17)
N4 0.017(2) 0.017(2) 0.025(3) -0.001(2) 0.000(2) 0.0027(17)
N9 0.0123(19) 0.023(2) 0.016(3) 0.0030(19) -0.0038(19) -0.0018(16)
N10 0.018(2) 0.018(2) 0.021(3) -0.0017(19) -0.002(2) -0.0018(17)
N12 0.023(2) 0.012(2) 0.018(3) 0.0012(18) -0.004(2) -0.0005(17)
N11 0.015(2) 0.020(2) 0.022(3) 0.001(2) -0.0029(19) 0.0009(17)
N5 0.0122(19) 0.015(2) 0.018(3) 0.0032(18) -0.0029(19) 0.0016(16)
N6 0.019(2) 0.016(2) 0.019(3) 0.0013(19) -0.003(2) 0.0000(17)
N8 0.016(2) 0.014(2) 0.031(3) 0.0019(19) -0.005(2) -0.0001(17)
N7 0.014(2) 0.023(2) 0.026(3) 0.000(2) 0.0019(19) 0.0007(17)
N1S 0.110(10) 0.050(8) 0.078(11) 0.026(7) 0.022(8) 0.033(8)
C1S 0.025(6) 0.028(7) 0.066(10) 0.010(6) -0.007(6) -0.006(5)
C2S 0.056(8) 0.017(7) 0.066(11) 0.014(6) 0.004(7) 0.005(6)

loop_
_atom_type_symbol
_atom_type_description
_atom_type_scat_dispersion_real
_atom_type_scat_dispersion_imag
_atom_type_scat_source
C C 0.0033 0.0016 'International Tables Vol C Tables 4.2.6.8 and 6.1.1.4'
H H 0.0000 0.0000 'International Tables Vol C Tables 4.2.6.8 and 6.1.1.4'
B B 0.0013 0.0007 'International Tables Vol C Tables 4.2.6.8 and 6.1.1.4'
N N 0.0061 0.0033 'International Tables Vol C Tables 4.2.6.8 and 6.1.1.4'
F F 0.0171 0.0103 'International Tables Vol C Tables 4.2.6.8 and 6.1.1.4'
Cu Cu 0.3201 1.2651 'International Tables Vol C Tables 4.2.6.8 and 6.1.1.4'

loop_
_geom_angle_atom_site_label_1
_geom_angle_atom_site_label_2
_geom_angle_atom_site_label_3
_geom_angle
C1 Cu1 C31 163.70(19)
C1 Cu1 N12 98.50(18)
C31 Cu1 N12 92.60(17)
C1 Cu1 N3 92.82(16)
C31 Cu1 N3 98.76(16)
N12 Cu1 N3 91.73(15)
C1 Cu1 Cu3 111.91(14)
C31 Cu1 Cu3 51.81(14)
N12 Cu1 Cu3 126.24(10)
N3 Cu1 Cu3 127.89(12)
C1 Cu1 Cu2 51.77(13)
C31 Cu1 Cu2 111.94(14)
N12 Cu1 Cu2 128.95(10)
N3 Cu1 Cu2 125.19(11)
Cu3 Cu1 Cu2 60.14(2)
C1 Cu2 C16 163.36(18)
C1 Cu2 N7 97.45(17)
C16 Cu2 N7 92.23(17)
C1 Cu2 N4 92.62(18)
C16 Cu2 N4 100.14(17)
N7 Cu2 N4 94.31(15)
C1 Cu2 Cu1 52.11(13)
C16 Cu2 Cu1 111.43(13)
N7 Cu2 Cu1 128.87(11)
N4 Cu2 Cu1 122.95(12)
C1 Cu2 Cu3 112.03(13)
C16 Cu2 Cu3 51.53(13)
N7 Cu2 Cu3 125.66(11)
N4 Cu2 Cu3 126.96(10)
Cu1 Cu2 Cu3 59.93(2)
C16 Cu3 C31 164.28(18)
C16 Cu3 N11 96.91(18)
C31 Cu3 N11 93.58(17)
C16 Cu3 N8 93.08(16)
C31 Cu3 N8 97.98(16)
N11 Cu3 N8 93.36(15)
C16 Cu3 Cu1 112.06(13)
C31 Cu3 Cu1 52.23(13)
N11 Cu3 Cu1 124.40(11)
N8 Cu3 Cu1 129.11(12)
C16 Cu3 Cu2 52.16(13)
C31 Cu3 Cu2 112.13(13)
N11 Cu3 Cu2 127.83(10)
N8 Cu3 Cu2 124.62(10)
Cu1 Cu3 Cu2 59.93(2)
F4 B1 F2 111.0(5)
F4 B1 F1 111.1(5)
F2 B1 F1 107.9(4)
F4 B1 F3 110.0(5)
F2 B1 F3 110.3(5)
F1 B1 F3 106.4(5)
F6 B2 F7 107.1(6)
F6 B2 F8 111.7(6)
F7 B2 F8 105.2(5)
F6 B2 F5 113.7(5)
F7 B2 F5 107.5(5)
F8 B2 F5 111.1(5)
F11 B3 F9 110.2(5)
F11 B3 F10 108.7(4)
F9 B3 F10 110.3(4)
F11 B3 F12 109.0(4)
F9 B3 F12 109.3(4)
F10 B3 F12 109.3(4)
N2 C1 N1 102.6(4)
N2 C1 Cu2 115.1(3)
N1 C1 Cu2 122.7(4)
N2 C1 Cu1 125.8(3)
N1 C1 Cu1 114.8(3)
Cu2 C1 Cu1 76.12(16)
C3 C2 N2 106.2(5)
C3 C2 H2 126.9
N2 C2 H2 126.9
C2 C3 N1 107.2(4)
C2 C3 H3 126.4
N1 C3 H3 126.4
N1 C4 C5 109.4(4)
N1 C4 H4A 109.8
C5 C4 H4A 109.8
N1 C4 H4B 109.8
C5 C4 H4B 109.8
H4A C4 H4B 108.2
N3 C5 C6 122.3(4)
N3 C5 C4 115.1(4)
C6 C5 C4 122.6(4)
C7 C6 C5 119.2(5)
C7 C6 H6 120.4
C5 C6 H6 120.4
C8 C7 C6 119.1(5)
C8 C7 H7 120.4
C6 C7 H7 120.4
C9 C8 C7 118.1(5)
C9 C8 H8 121.0
C7 C8 H8 121.0
N3 C9 C8 124.0(5)
N3 C9 H9 118.0
C8 C9 H9 118.0
N2 C10 C11 112.4(4)
N2 C10 H10A 109.1
C11 C10 H10A 109.1
N2 C10 H10B 109.1
C11 C10 H10B 109.1
H10A C10 H10B 107.8
N4 C11 C12 122.1(5)
N4 C11 C10 116.6(4)
C12 C11 C10 121.2(5)
C11 C12 C13 119.8(5)
C11 C12 H12 120.1
C13 C12 H12 120.1
C14 C13 C12 118.2(5)
C14 C13 H13 120.9
C12 C13 H13 120.9
C13 C14 C15 119.1(5)
C13 C14 H14 120.4
C15 C14 H14 120.4
N4 C15 C14 123.5(5)
N4 C15 H15 118.3
C14 C15 H15 118.3
N9 C31 N10 103.7(4)
N9 C31 Cu3 124.0(3)
N10 C31 Cu3 113.9(3)
N9 C31 Cu1 115.1(3)
N10 C31 Cu1 123.9(3)
Cu3 C31 Cu1 75.96(15)
C33 C32 N9 107.0(4)
C33 C32 H32 126.5
N9 C32 H32 126.5
C32 C33 N10 107.1(4)
C32 C33 H33 126.5
N10 C33 H33 126.5
N9 C40 C41 110.0(4)
N9 C40 H40A 109.7
C41 C40 H40A 109.7
N9 C40 H40B 109.7
C41 C40 H40B 109.7
H40A C40 H40B 108.2
N12 C41 C42 122.8(5)
N12 C41 C40 114.9(4)
C42 C41 C40 122.2(4)
C43 C42 C41 119.2(5)
C43 C42 H42 120.4
C41 C42 H42 120.4
C42 C43 C44 119.8(5)
C42 C43 H43 120.1
C44 C43 H43 120.1
C45 C44 C43 117.4(5)
C45 C44 H44 121.3
C43 C44 H44 121.3
N12 C45 C44 124.8(5)
N12 C45 H45 117.6
C44 C45 H45 117.6
N10 C34 C35 111.1(4)
N10 C34 H34A 109.4
C35 C34 H34A 109.4
N10 C34 H34B 109.4
C35 C34 H34B 109.4
H34A C34 H34B 108.0
N11 C35 C36 122.5(5)
N11 C35 C34 115.9(4)
C36 C35 C34 121.5(4)
C37 C36 C35 119.4(5)
C37 C36 H36 120.3
C35 C36 H36 120.3
C36 C37 C38 119.0(5)
C36 C37 H37 120.5
C38 C37 H37 120.5
C39 C38 C37 118.5(5)
C39 C38 H38 120.8
C37 C38 H38 120.8
N11 C39 C38 123.5(5)
N11 C39 H39 118.3
C38 C39 H39 118.3
N5 C16 N6 103.7(4)
N5 C16 Cu3 124.8(3)
N6 C16 Cu3 115.3(3)
N5 C16 Cu2 113.6(3)
N6 C16 Cu2 123.0(3)
Cu3 C16 Cu2 76.31(17)
C18 C17 N6 107.4(4)
C18 C17 H17 126.3
N6 C17 H17 126.3
C17 C18 N5 106.3(5)
C17 C18 H18 126.8
N5 C18 H18 126.8
N6 C25 C26 110.9(4)
N6 C25 H25A 109.5
C26 C25 H25A 109.5
N6 C25 H25B 109.5
C26 C25 H25B 109.5
H25A C25 H25B 108.0
N8 C26 C27 123.2(5)
N8 C26 C25 116.3(4)
C27 C26 C25 120.4(5)
C26 C27 C28 118.4(6)
C26 C27 H27 120.8
C28 C27 H27 120.8
C29 C28 C27 119.1(6)
C29 C28 H28 120.5
C27 C28 H28 120.5
C28 C29 C30 118.6(5)
C28 C29 H29 120.7
C30 C29 H29 120.7
N8 C30 C29 123.1(5)
N8 C30 H30 118.5
C29 C30 H30 118.5
N5 C19 C20 108.2(4)
N5 C19 H19A 110.1
C20 C19 H19A 110.1
N5 C19 H19B 110.1
C20 C19 H19B 110.1
H19A C19 H19B 108.4
N7 C20 C21 122.1(4)
N7 C20 C19 115.8(4)
C21 C20 C19 122.0(5)
C22 C21 C20 119.5(5)
C22 C21 H21 120.2
C20 C21 H21 120.2
C21 C22 C23 118.7(5)
C21 C22 H22 120.7
C23 C22 H22 120.7
C24 C23 C22 118.8(5)
C24 C23 H23 120.6
C22 C23 H23 120.6
N7 C24 C23 122.6(5)
N7 C24 H24 118.7
C23 C24 H24 118.7
C1 N2 C2 112.4(4)
C1 N2 C10 121.7(4)
C2 N2 C10 125.8(4)
C3 N1 C1 111.6(4)
C3 N1 C4 125.5(4)
C1 N1 C4 122.0(4)
C9 N3 C5 117.2(4)
C9 N3 Cu1 119.8(3)
C5 N3 Cu1 121.8(3)
C15 N4 C11 117.4(4)
C15 N4 Cu2 120.9(4)
C11 N4 Cu2 121.7(3)
C31 N9 C32 111.4(4)
C31 N9 C40 122.2(4)
C32 N9 C40 125.2(4)
C31 N10 C33 110.7(4)
C31 N10 C34 122.9(4)
C33 N10 C34 126.1(4)
C45 N12 C41 116.0(4)
C45 N12 Cu1 120.7(3)
C41 N12 Cu1 122.6(3)
C39 N11 C35 117.1(4)
C39 N11 Cu3 120.3(3)
C35 N11 Cu3 122.6(3)
C16 N5 C18 111.5(4)
C16 N5 C19 123.0(4)
C18 N5 C19 124.6(4)
C16 N6 C17 111.0(4)
C16 N6 C25 122.3(4)
C17 N6 C25 126.2(4)
C26 N8 C30 117.7(4)
C26 N8 Cu3 121.4(3)
C30 N8 Cu3 120.5(3)
C24 N7 C20 118.2(4)
C24 N7 Cu2 119.4(4)
C20 N7 Cu2 122.1(3)
C2S C1S H1S1 109.5
C2S C1S H1S2 109.5
H1S1 C1S H1S2 109.5
C2S C1S H1S3 109.5
H1S1 C1S H1S3 109.5
H1S2 C1S H1S3 109.5
N1S C2S C1S 179.4(16)

loop_
_geom_bond_atom_site_label_1
_geom_bond_atom_site_label_2
_geom_bond_distance
Cu1 C1 2.040(4)
Cu1 C31 2.044(4)
Cu1 N12 2.128(4)
Cu1 N3 2.165(4)
Cu1 Cu3 2.5089(8)
Cu1 Cu2 2.5088(8)
Cu2 C1 2.030(5)
Cu2 C16 2.044(5)
Cu2 N7 2.146(4)
Cu2 N4 2.189(4)
Cu2 Cu3 2.5143(7)
Cu3 C16 2.026(5)
Cu3 C31 2.033(5)
Cu3 N11 2.130(4)
Cu3 N8 2.171(4)
B1 F4 1.347(7)
B1 F2 1.376(6)
B1 F1 1.394(6)
B1 F3 1.395(7)
B2 F6 1.329(7)
B2 F7 1.369(7)
B2 F8 1.376(7)
B2 F5 1.376(7)
B3 F11 1.384(6)
B3 F9 1.390(7)
B3 F10 1.396(6)
B3 F12 1.405(6)
C1 N2 1.354(6)
C1 N1 1.378(5)
C2 C3 1.344(7)
C2 N2 1.375(6)
C2 H2 0.9500
C3 N1 1.365(6)
C3 H3 0.9500
C4 N1 1.466(6)
C4 C5 1.501(6)
C4 H4A 0.9900
C4 H4B 0.9900
C5 N3 1.346(6)
C5 C6 1.382(6)
C6 C7 1.380(7)
C6 H6 0.9500
C7 C8 1.379(7)
C7 H7 0.9500
C8 C9 1.376(6)
C8 H8 0.9500
C9 N3 1.341(6)
C9 H9 0.9500
C10 N2 1.460(6)
C10 C11 1.505(6)
C10 H10A 0.9900
C10 H10B 0.9900
C11 N4 1.342(6)
C11 C12 1.381(7)
C12 C13 1.380(7)
C12 H12 0.9500
C13 C14 1.370(8)
C13 H13 0.9500
C14 C15 1.376(7)
C14 H14 0.9500
C15 N4 1.336(6)
C15 H15 0.9500
C31 N9 1.358(6)
C31 N10 1.367(6)
C32 C33 1.331(7)
C32 N9 1.383(6)
C32 H32 0.9500
C33 N10 1.390(6)
C33 H33 0.9500
C40 N9 1.459(6)
C40 C41 1.512(6)
C40 H40A 0.9900
C40 H40B 0.9900
C41 N12 1.352(6)
C41 C42 1.377(7)
C42 C43 1.370(7)
C42 H42 0.9500
C43 C44 1.378(7)
C43 H43 0.9500
C44 C45 1.374(7)
C44 H44 0.9500
C45 N12 1.347(6)
C45 H45 0.9500
C34 N10 1.462(6)
C34 C35 1.505(7)
C34 H34A 0.9900
C34 H34B 0.9900
C35 N11 1.353(6)
C35 C36 1.375(7)
C36 C37 1.373(7)
C36 H36 0.9500
C37 C38 1.384(7)
C37 H37 0.9500
C38 C39 1.375(7)
C38 H38 0.9500
C39 N11 1.344(6)
C39 H39 0.9500
C16 N5 1.355(6)
C16 N6 1.370(5)
C17 C18 1.338(7)
C17 N6 1.378(6)
C17 H17 0.9500
C18 N5 1.389(6)
C18 H18 0.9500
C25 N6 1.453(6)
C25 C26 1.506(6)
C25 H25A 0.9900
C25 H25B 0.9900
C26 N8 1.335(6)
C26 C27 1.358(7)
C27 C28 1.400(8)
C27 H27 0.9500
C28 C29 1.362(8)
C28 H28 0.9500
C29 C30 1.376(7)
C29 H29 0.9500
C30 N8 1.337(6)
C30 H30 0.9500
C19 N5 1.451(5)
C19 C20 1.514(6)
C19 H19A 0.9900
C19 H19B 0.9900
C20 N7 1.340(6)
C20 C21 1.374(7)
C21 C22 1.373(7)
C21 H21 0.9500
C22 C23 1.380(8)
C22 H22 0.9500
C23 C24 1.377(7)
C23 H23 0.9500
C24 N7 1.337(6)
C24 H24 0.9500
N1S C2S 1.098(14)
C1S C2S 1.442(15)
C1S H1S1 0.9800
C1S H1S2 0.9800
C1S H1S3 0.9800

loop_
_geom_torsion_atom_site_label_1
_geom_torsion_atom_site_label_2
_geom_torsion_atom_site_label_3
_geom_torsion_atom_site_label_4
_geom_torsion
C31 Cu1 Cu2 C1 179.6(2)
N12 Cu1 Cu2 C1 66.7(2)
N3 Cu1 Cu2 C1 -61.4(2)
Cu3 Cu1 Cu2 C1 -178.90(18)
C1 Cu1 Cu2 C16 177.1(2)
C31 Cu1 Cu2 C16 -3.3(2)
N12 Cu1 Cu2 C16 -116.1(2)
N3 Cu1 Cu2 C16 115.7(2)
Cu3 Cu1 Cu2 C16 -1.77(15)
C1 Cu1 Cu2 N7 65.4(2)
C31 Cu1 Cu2 N7 -115.0(2)
N12 Cu1 Cu2 N7 132.16(19)
N3 Cu1 Cu2 N7 4.0(2)
Cu3 Cu1 Cu2 N7 -113.48(14)
C1 Cu1 Cu2 N4 -64.2(2)
C31 Cu1 Cu2 N4 115.41(19)
N12 Cu1 Cu2 N4 2.55(18)
N3 Cu1 Cu2 N4 -125.59(17)
Cu3 Cu1 Cu2 N4 116.91(12)
C1 Cu1 Cu2 Cu3 178.90(18)
C31 Cu1 Cu2 Cu3 -1.50(15)
N12 Cu1 Cu2 Cu3 -114.36(13)
N3 Cu1 Cu2 Cu3 117.50(14)
C1 Cu1 Cu3 C16 0.9(2)
C31 Cu1 Cu3 C16 -180.0(2)
N12 Cu1 Cu3 C16 120.4(2)
N3 Cu1 Cu3 C16 -111.5(2)
Cu2 Cu1 Cu3 C16 1.79(15)
C1 Cu1 Cu3 C31 -179.2(2)
N12 Cu1 Cu3 C31 -59.7(2)
N3 Cu1 Cu3 C31 68.5(2)
Cu2 Cu1 Cu3 C31 -178.23(17)
C1 Cu1 Cu3 N11 116.62(19)
C31 Cu1 Cu3 N11 -64.2(2)
N12 Cu1 Cu3 N11 -123.89(18)
N3 Cu1 Cu3 N11 4.27(18)
Cu2 Cu1 Cu3 N11 117.55(13)
C1 Cu1 Cu3 N8 -113.0(2)
C31 Cu1 Cu3 N8 66.2(2)
N12 Cu1 Cu3 N8 6.51(18)
N3 Cu1 Cu3 N8 134.67(18)
Cu2 Cu1 Cu3 N8 -112.05(13)
C1 Cu1 Cu3 Cu2 -0.93(15)
C31 Cu1 Cu3 Cu2 178.23(17)
N12 Cu1 Cu3 Cu2 118.56(13)
N3 Cu1 Cu3 Cu2 -113.28(13)
C1 Cu2 Cu3 C16 -177.0(2)
N7 Cu2 Cu3 C16 -59.4(2)
N4 Cu2 Cu3 C16 71.6(2)
Cu1 Cu2 Cu3 C16 -177.90(18)
C1 Cu2 Cu3 C31 2.5(2)
C16 Cu2 Cu3 C31 179.4(2)
N7 Cu2 Cu3 C31 120.0(2)
N4 Cu2 Cu3 C31 -109.0(2)
Cu1 Cu2 Cu3 C31 1.51(15)
C1 Cu2 Cu3 N11 -111.2(2)
C16 Cu2 Cu3 N11 65.8(2)
N7 Cu2 Cu3 N11 6.35(19)
N4 Cu2 Cu3 N11 137.3(2)
Cu1 Cu2 Cu3 N11 -112.14(14)
C1 Cu2 Cu3 N8 120.0(2)
C16 Cu2 Cu3 N8 -63.0(2)
N7 Cu2 Cu3 N8 -122.43(19)
N4 Cu2 Cu3 N8 8.5(2)
Cu1 Cu2 Cu3 N8 119.08(14)
C1 Cu2 Cu3 Cu1 0.94(15)
C16 Cu2 Cu3 Cu1 177.90(18)
N7 Cu2 Cu3 Cu1 118.49(13)
N4 Cu2 Cu3 Cu1 -110.54(15)
C16 Cu2 C1 N2 -132.7(6)
N7 Cu2 C1 N2 102.3(3)
N4 Cu2 C1 N2 7.6(3)
Cu1 Cu2 C1 N2 -123.3(4)
Cu3 Cu2 C1 N2 -124.3(3)
C16 Cu2 C1 N1 101.4(7)
N7 Cu2 C1 N1 -23.7(4)
N4 Cu2 C1 N1 -118.4(4)
Cu1 Cu2 C1 N1 110.8(4)
Cu3 Cu2 C1 N1 109.7(3)
C16 Cu2 C1 Cu1 -9.4(7)
N7 Cu2 C1 Cu1 -134.43(14)
N4 Cu2 C1 Cu1 130.87(15)
Cu3 Cu2 C1 Cu1 -1.03(17)
C31 Cu1 C1 N2 109.8(7)
N12 Cu1 C1 N2 -22.7(4)
N3 Cu1 C1 N2 -114.8(4)
Cu3 Cu1 C1 N2 112.1(4)
Cu2 Cu1 C1 N2 111.1(4)
C31 Cu1 C1 N1 -121.3(6)
N12 Cu1 C1 N1 106.3(4)
N3 Cu1 C1 N1 14.1(4)
Cu3 Cu1 C1 N1 -118.9(3)
Cu2 Cu1 C1 N1 -120.0(4)
C31 Cu1 C1 Cu2 -1.3(8)
N12 Cu1 C1 Cu2 -133.75(14)
N3 Cu1 C1 Cu2 134.08(16)
Cu3 Cu1 C1 Cu2 1.03(17)
N2 C2 C3 N1 0.5(6)
N1 C4 C5 N3 62.9(5)
N1 C4 C5 C6 -115.1(5)
N3 C5 C6 C7 -1.2(8)
C4 C5 C6 C7 176.7(5)
C5 C6 C7 C8 3.2(8)
C6 C7 C8 C9 -3.0(8)
C7 C8 C9 N3 0.8(8)
N2 C10 C11 N4 50.0(5)
N2 C10 C11 C12 -131.2(5)
N4 C11 C12 C13 -0.4(7)
C10 C11 C12 C13 -179.1(4)
C11 C12 C13 C14 -0.6(7)
C12 C13 C14 C15 0.8(7)
C13 C14 C15 N4 0.1(7)
C16 Cu3 C31 N9 111.1(7)
N11 Cu3 C31 N9 -117.1(4)
N8 Cu3 C31 N9 -23.2(4)
Cu1 Cu3 C31 N9 111.0(4)
Cu2 Cu3 C31 N9 109.4(4)
C16 Cu3 C31 N10 -121.1(7)
N11 Cu3 C31 N10 10.7(3)
N8 Cu3 C31 N10 104.6(3)
Cu1 Cu3 C31 N10 -121.2(4)
Cu2 Cu3 C31 N10 -122.9(3)
C16 Cu3 C31 Cu1 0.1(8)
N11 Cu3 C31 Cu1 131.89(14)
N8 Cu3 C31 Cu1 -134.21(14)
Cu2 Cu3 C31 Cu1 -1.65(16)
C1 Cu1 C31 N9 -118.5(7)
N12 Cu1 C31 N9 14.5(4)
N3 Cu1 C31 N9 106.7(3)
Cu3 Cu1 C31 N9 -121.3(4)
Cu2 Cu1 C31 N9 -119.7(3)
C1 Cu1 C31 N10 112.3(7)
N12 Cu1 C31 N10 -114.6(4)
N3 Cu1 C31 N10 -22.5(4)
Cu3 Cu1 C31 N10 109.5(4)
Cu2 Cu1 C31 N10 111.2(4)
C1 Cu1 C31 Cu3 2.8(8)
N12 Cu1 C31 Cu3 135.82(14)
N3 Cu1 C31 Cu3 -132.03(15)
Cu2 Cu1 C31 Cu3 1.66(16)
N9 C32 C33 N10 1.5(6)
N9 C40 C41 N12 59.8(5)
N9 C40 C41 C42 -118.0(5)
N12 C41 C42 C43 1.3(8)
C40 C41 C42 C43 178.9(5)
C41 C42 C43 C44 -0.7(8)
C42 C43 C44 C45 0.0(8)
C43 C44 C45 N12 0.1(8)
N10 C34 C35 N11 53.6(5)
N10 C34 C35 C36 -127.2(5)
N11 C35 C36 C37 2.2(7)
C34 C35 C36 C37 -177.0(4)
C35 C36 C37 C38 -1.2(7)
C36 C37 C38 C39 -0.9(7)
C37 C38 C39 N11 2.3(7)
C31 Cu3 C16 N5 107.4(8)
N11 Cu3 C16 N5 -24.1(4)
N8 Cu3 C16 N5 -117.8(4)
Cu1 Cu3 C16 N5 107.5(4)
Cu2 Cu3 C16 N5 109.4(4)
C31 Cu3 C16 N6 -122.4(7)
N11 Cu3 C16 N6 106.2(4)
N8 Cu3 C16 N6 12.4(4)
Cu1 Cu3 C16 N6 -122.3(3)
Cu2 Cu3 C16 N6 -120.3(4)
C31 Cu3 C16 Cu2 -2.0(8)
N11 Cu3 C16 Cu2 -133.50(14)
N8 Cu3 C16 Cu2 132.74(15)
Cu1 Cu3 C16 Cu2 -1.96(17)
C1 Cu2 C16 N5 -112.4(7)
N7 Cu2 C16 N5 13.3(3)
N4 Cu2 C16 N5 108.1(3)
Cu1 Cu2 C16 N5 -120.3(3)
Cu3 Cu2 C16 N5 -122.3(4)
C1 Cu2 C16 N6 121.3(7)
N7 Cu2 C16 N6 -113.0(4)
N4 Cu2 C16 N6 -18.2(4)
Cu1 Cu2 C16 N6 113.4(4)
Cu3 Cu2 C16 N6 111.4(4)
C1 Cu2 C16 Cu3 9.9(8)
N7 Cu2 C16 Cu3 135.58(15)
N4 Cu2 C16 Cu3 -129.64(14)
Cu1 Cu2 C16 Cu3 1.96(16)
N6 C17 C18 N5 2.2(5)
N6 C25 C26 N8 58.6(7)
N6 C25 C26 C27 -120.7(7)
N8 C26 C27 C28 1.0(12)
C25 C26 C27 C28 -179.7(8)
C26 C27 C28 C29 0.5(14)
C27 C28 C29 C30 -1.2(14)
C28 C29 C30 N8 0.7(12)
N5 C19 C20 N7 57.8(5)
N5 C19 C20 C21 -119.4(5)
N7 C20 C21 C22 -0.8(7)
C19 C20 C21 C22 176.3(4)
C20 C21 C22 C23 1.3(8)
C21 C22 C23 C24 -0.3(8)
C22 C23 C24 N7 -1.3(8)
N1 C1 N2 C2 -0.4(5)
Cu2 C1 N2 C2 -136.1(3)
Cu1 C1 N2 C2 133.3(4)
N1 C1 N2 C10 175.5(4)
Cu2 C1 N2 C10 39.8(5)
Cu1 C1 N2 C10 -50.8(6)
C3 C2 N2 C1 -0.1(6)
C3 C2 N2 C10 -175.8(4)
C11 C10 N2 C1 -79.8(5)
C11 C10 N2 C2 95.6(6)
C2 C3 N1 C1 -0.8(6)
C2 C3 N1 C4 -170.2(5)
N2 C1 N1 C3 0.7(5)
Cu2 C1 N1 C3 132.0(4)
Cu1 C1 N1 C3 -139.0(4)
N2 C1 N1 C4 170.5(4)
Cu2 C1 N1 C4 -58.2(6)
Cu1 C1 N1 C4 30.8(6)
C5 C4 N1 C3 89.0(5)
C5 C4 N1 C1 -79.4(5)
C8 C9 N3 C5 1.1(8)
C8 C9 N3 Cu1 -166.4(4)
C6 C5 N3 C9 -0.9(7)
C4 C5 N3 C9 -179.0(4)
C6 C5 N3 Cu1 166.3(4)
C4 C5 N3 Cu1 -11.8(6)
C1 Cu1 N3 C9 143.5(4)
C31 Cu1 N3 C9 -48.0(4)
N12 Cu1 N3 C9 44.9(4)
Cu3 Cu1 N3 C9 -95.8(4)
Cu2 Cu1 N3 C9 -172.9(3)
C1 Cu1 N3 C5 -23.4(4)
C31 Cu1 N3 C5 145.1(4)
N12 Cu1 N3 C5 -122.0(4)
Cu3 Cu1 N3 C5 97.3(4)
Cu2 Cu1 N3 C5 20.2(4)
C14 C15 N4 C11 -1.1(7)
C14 C15 N4 Cu2 177.5(3)
C12 C11 N4 C15 1.2(7)
C10 C11 N4 C15 -180.0(4)
C12 C11 N4 Cu2 -177.3(3)
C10 C11 N4 Cu2 1.5(5)
C1 Cu2 N4 C15 153.8(4)
C16 Cu2 N4 C15 -36.9(4)
N7 Cu2 N4 C15 56.2(4)
Cu1 Cu2 N4 C15 -160.8(3)
Cu3 Cu2 N4 C15 -85.9(4)
C1 Cu2 N4 C11 -27.7(4)
C16 Cu2 N4 C11 141.6(4)
N7 Cu2 N4 C11 -125.3(3)
Cu1 Cu2 N4 C11 17.7(4)
Cu3 Cu2 N4 C11 92.6(3)
N10 C31 N9 C32 1.4(5)
Cu3 C31 N9 C32 133.3(4)
Cu1 C31 N9 C32 -137.1(3)
N10 C31 N9 C40 169.5(4)
Cu3 C31 N9 C40 -58.6(6)
Cu1 C31 N9 C40 31.0(6)
C33 C32 N9 C31 -1.9(6)
C33 C32 N9 C40 -169.5(4)
C41 C40 N9 C31 -78.2(5)
C41 C40 N9 C32 88.1(5)
N9 C31 N10 C33 -0.5(5)
Cu3 C31 N10 C33 -138.0(3)
Cu1 C31 N10 C33 133.2(4)
N9 C31 N10 C34 173.6(4)
Cu3 C31 N10 C34 36.0(5)
Cu1 C31 N10 C34 -52.7(6)
C32 C33 N10 C31 -0.7(6)
C32 C33 N10 C34 -174.5(4)
C35 C34 N10 C31 -78.7(5)
C35 C34 N10 C33 94.4(5)
C44 C45 N12 C41 0.4(7)
C44 C45 N12 Cu1 -170.5(4)
C42 C41 N12 C45 -1.1(7)
C40 C41 N12 C45 -178.9(4)
C42 C41 N12 Cu1 169.6(4)
C40 C41 N12 Cu1 -8.2(5)
C1 Cu1 N12 C45 -47.2(4)
C31 Cu1 N12 C45 144.8(4)
N3 Cu1 N12 C45 45.9(4)
Cu3 Cu1 N12 C45 -172.4(3)
Cu2 Cu1 N12 C45 -94.0(3)
C1 Cu1 N12 C41 142.5(4)
C31 Cu1 N12 C41 -25.5(4)
N3 Cu1 N12 C41 -124.4(4)
Cu3 Cu1 N12 C41 17.3(4)
Cu2 Cu1 N12 C41 95.7(3)
C38 C39 N11 C35 -1.5(7)
C38 C39 N11 Cu3 179.6(4)
C36 C35 N11 C39 -0.9(6)
C34 C35 N11 C39 178.3(4)
C36 C35 N11 Cu3 178.1(3)
C34 C35 N11 Cu3 -2.7(5)
C16 Cu3 N11 C39 -39.6(4)
C31 Cu3 N11 C39 152.1(4)
N8 Cu3 N11 C39 53.9(4)
Cu1 Cu3 N11 C39 -162.4(3)
Cu2 Cu3 N11 C39 -86.1(4)
C16 Cu3 N11 C35 141.5(3)
C31 Cu3 N11 C35 -26.8(4)
N8 Cu3 N11 C35 -125.0(3)
Cu1 Cu3 N11 C35 18.7(4)
Cu2 Cu3 N11 C35 95.0(3)
N6 C16 N5 C18 1.4(5)
Cu3 C16 N5 C18 136.1(3)
Cu2 C16 N5 C18 -134.5(3)
N6 C16 N5 C19 171.6(4)
Cu3 C16 N5 C19 -53.7(5)
Cu2 C16 N5 C19 35.7(5)
C17 C18 N5 C16 -2.3(5)
C17 C18 N5 C19 -172.3(4)
C20 C19 N5 C16 -81.8(5)
C20 C19 N5 C18 87.1(5)
N5 C16 N6 C17 0.0(5)
Cu3 C16 N6 C17 -139.8(3)
Cu2 C16 N6 C17 130.5(4)
N5 C16 N6 C25 172.3(4)
Cu3 C16 N6 C25 32.4(6)
Cu2 C16 N6 C25 -57.2(5)
C18 C17 N6 C16 -1.4(5)
C18 C17 N6 C25 -173.3(4)
C26 C25 N6 C16 -77.8(6)
C26 C25 N6 C17 93.2(5)
C27 C26 N8 C30 -1.6(9)
C25 C26 N8 C30 179.1(5)
C27 C26 N8 Cu3 171.2(6)
C25 C26 N8 Cu3 -8.1(7)
C29 C30 N8 C26 0.7(9)
C29 C30 N8 Cu3 -172.1(5)
C16 Cu3 N8 C26 -24.1(5)
C31 Cu3 N8 C26 144.7(4)
N11 Cu3 N8 C26 -121.2(4)
Cu1 Cu3 N8 C26 97.8(4)
Cu2 Cu3 N8 C26 20.7(5)
C16 Cu3 N8 C30 148.5(4)
C31 Cu3 N8 C30 -42.7(4)
N11 Cu3 N8 C30 51.4(4)
Cu1 Cu3 N8 C30 -89.6(4)
Cu2 Cu3 N8 C30 -166.7(4)
C23 C24 N7 C20 1.9(7)
C23 C24 N7 Cu2 -171.2(4)
C21 C20 N7 C24 -0.9(7)
C19 C20 N7 C24 -178.1(4)
C21 C20 N7 Cu2 172.1(4)
C19 C20 N7 Cu2 -5.2(5)
C1 Cu2 N7 C24 -48.5(4)
C16 Cu2 N7 C24 145.1(4)
N4 Cu2 N7 C24 44.7(4)
Cu1 Cu2 N7 C24 -94.8(3)
Cu3 Cu2 N7 C24 -172.5(3)
C1 Cu2 N7 C20 138.7(4)
C16 Cu2 N7 C20 -27.7(4)
N4 Cu2 N7 C20 -128.1(4)
Cu1 Cu2 N7 C20 92.3(4)
Cu3 Cu2 N7 C20 14.7(4)
